data_1571443
loop_
_publ_author_name
'Li, Yijie'
'Tamizmani, Masilamani'
'Akram, Manjur O.'
'Martin, Caleb D.'

_publ_section_title
;
 Carborane-arene fused boracyclic analogues of polycyclic aromatic
 hydrocarbons accessed by intramolecular borylation.
;
_journal_issue 20
_journal_name_full 'Chemical science'
_journal_page_first 7568
_journal_page_last 7575
_journal_paper_doi 10.1039/d4sc00990h
_journal_volume 15
_journal_year 2024
_chemical_formula_sum 'C18 H21 B11'
_chemical_formula_weight 356.26
_chemical_name_systematic 3
_chemical_properties_physical Air-sensitive,Moisture-sensitive
_space_group_crystal_system monoclinic
_space_group_IT_number 14
_space_group_name_Hall '-P 2yn'
_space_group_name_H-M_alt 'P 1 21/n 1'
_atom_sites_solution_hydrogens mixed
_atom_sites_solution_primary direct
_audit_creation_method SHELXL-2013
_audit_update_record
;
2024-02-09 deposited with the CCDC.	2024-04-16 downloaded from the CCDC.
;
_cell_angle_alpha 90
_cell_angle_beta 96.484(2)
_cell_angle_gamma 90
_cell_formula_units_Z 4
_cell_length_a 11.4807(5)
_cell_length_b 9.3411(5)
_cell_length_c 18.5768(9)
_cell_measurement_reflns_used 9981
_cell_measurement_temperature 150(2)
_cell_measurement_theta_max 27.12
_cell_measurement_theta_min 2.20
_cell_volume 1979.48(17)
_computing_cell_refinement 'Bruker SAINT'
_computing_data_collection 'Bruker APEX2'
_computing_data_reduction 'Bruker SAINT'
_computing_molecular_graphics 'Bruker SHELXTL'
_computing_publication_material 'Bruker SHELXTL'
_computing_structure_refinement 'SHELXL-2013 (Sheldrick, 2013)'
_computing_structure_solution 'SHELXS-97 (Sheldrick 2008)'
_diffrn_ambient_temperature 150(2)
_diffrn_measured_fraction_theta_full 0.996
_diffrn_measured_fraction_theta_max 0.997
_diffrn_measurement_device_type 'Bruker APEX-II CCD'
_diffrn_measurement_method '\f and \w scans'
_diffrn_radiation_type MoK\a
_diffrn_radiation_wavelength 0.71073
_diffrn_reflns_av_R_equivalents 0.0362
_diffrn_reflns_av_unetI/netI 0.0160
_diffrn_reflns_Laue_measured_fraction_full 0.996
_diffrn_reflns_Laue_measured_fraction_max 0.997
_diffrn_reflns_limit_h_max 14
_diffrn_reflns_limit_h_min -14
_diffrn_reflns_limit_k_max 11
_diffrn_reflns_limit_k_min -11
_diffrn_reflns_limit_l_max 23
_diffrn_reflns_limit_l_min -23
_diffrn_reflns_number 62530
_diffrn_reflns_point_group_measured_fraction_full 0.996
_diffrn_reflns_point_group_measured_fraction_max 0.997
_diffrn_reflns_theta_full 25.242
_diffrn_reflns_theta_max 27.115
_diffrn_reflns_theta_min 2.444
_exptl_absorpt_coefficient_mu 0.059
_exptl_absorpt_correction_T_max 0.910
_exptl_absorpt_correction_T_min 0.892
_exptl_absorpt_correction_type multi-scan
_exptl_absorpt_process_details SADabs
_exptl_crystal_colour colourless
_exptl_crystal_density_diffrn 1.195
_exptl_crystal_description block
_exptl_crystal_F_000 736
_exptl_crystal_recrystallization_method 'vapor diffusion by dichloromethane solution into toluene'
_exptl_crystal_size_max 0.493
_exptl_crystal_size_mid 0.461
_exptl_crystal_size_min 0.173
_refine_diff_density_max 0.367
_refine_diff_density_min -0.255
_refine_diff_density_rms 0.044
_refine_ls_extinction_method none
_refine_ls_goodness_of_fit_ref 1.074
_refine_ls_hydrogen_treatment constr
_refine_ls_matrix_type full
_refine_ls_number_parameters 262
_refine_ls_number_reflns 4350
_refine_ls_number_restraints 0
_refine_ls_restrained_S_all 1.074
_refine_ls_R_factor_all 0.0548
_refine_ls_R_factor_gt 0.0501
_refine_ls_shift/su_max 0.000
_refine_ls_shift/su_mean 0.000
_refine_ls_structure_factor_coef Fsqd
_refine_ls_weighting_details 'w=1/[\s^2^(Fo^2^)+(0.0612P)^2^+1.0012P] where P=(Fo^2^+2Fc^2^)/3'
_refine_ls_weighting_scheme calc
_refine_ls_wR_factor_gt 0.1269
_refine_ls_wR_factor_ref 0.1329
_reflns_Friedel_coverage 0.000
_reflns_number_gt 3933
_reflns_number_total 4350
_reflns_threshold_expression 'I > 2\s(I)'
_cod_data_source_file d4sc00990h2.cif
_cod_data_source_block 3
_cod_depositor_comments
;
The following automatic conversions were performed:

data item '_atom_sites_solution_primary' value 'DIRECT METHODS' was
changed to 'direct'.

Automatic conversion script
Id: cif_fix_values 8170 2020-07-09 18:12:32Z antanas 

 Adding full bibliography for 1571438--1571443.cif.
;
_cod_original_sg_symbol_H-M 'P 21/n'
_cod_database_code 1571443
_shelx_space_group_comment
; 
The symmetry employed for this shelxl refinement is uniquely defined 
by the following loop, which should always be used as a source of 
symmetry information in preference to the above space-group names. 
They are only intended as comments. 
;
_shelx_estimated_absorpt_t_min 0.971
_shelx_estimated_absorpt_t_max 0.990
_shelxl_version_number 2013-3

loop_
_space_group_symop_operation_xyz
'x, y, z'
'-x+1/2, y+1/2, -z+1/2'
'-x, -y, -z'
'x-1/2, -y-1/2, z-1/2'

loop_
_atom_site_label
_atom_site_type_symbol
_atom_site_fract_x
_atom_site_fract_y
_atom_site_fract_z
_atom_site_U_iso_or_equiv
_atom_site_adp_type
_atom_site_occupancy
_atom_site_site_symmetry_order
_atom_site_calc_flag
_atom_site_refinement_flags_posn
_atom_site_refinement_flags_adp
_atom_site_refinement_flags_occupancy
_atom_site_disorder_assembly
_atom_site_disorder_group
C5 C 0.11678(10) 0.34595(13) 0.19742(6) 0.0230(3) Uani 1 1 d . . . . .
C4 C 0.00152(10) 0.32027(13) 0.16036(6) 0.0210(2) Uani 1 1 d . . . . .
C3 C -0.09696(10) 0.28230(13) 0.19677(6) 0.0214(2) Uani 1 1 d . . . . .
C2 C -0.08785(10) 0.26830(13) 0.27752(6) 0.0205(2) Uani 1 1 d . . . . .
C1 C 0.03958(10) 0.30471(13) 0.32578(6) 0.0215(2) Uani 1 1 d . . . . .
C13 C 0.20674(11) 0.38027(15) 0.15627(7) 0.0287(3) Uani 1 1 d . . . . .
H6 H 0.2826 0.3990 0.1804 0.034 Uiso 1 1 calc R U . . .
C12 C 0.18949(12) 0.38829(16) 0.08031(7) 0.0314(3) Uani 1 1 d . . . . .
H7 H 0.2532 0.4101 0.0537 0.038 Uiso 1 1 calc R U . . .
C11 C 0.08033(12) 0.36446(15) 0.04502(7) 0.0284(3) Uani 1 1 d . . . . .
H8 H 0.0688 0.3708 -0.0063 0.034 Uiso 1 1 calc R U . . .
C10 C -0.01596(11) 0.33046(13) 0.08318(6) 0.0238(3) Uani 1 1 d . . . . .
C9 C -0.12767(12) 0.30350(14) 0.04506(7) 0.0270(3) Uani 1 1 d . . . . .
H10 H -0.1383 0.3104 -0.0063 0.032 Uiso 1 1 calc R U . . .
C8 C -0.22001(11) 0.26768(15) 0.08156(7) 0.0283(3) Uani 1 1 d . . . . .
H11 H -0.2948 0.2498 0.0558 0.034 Uiso 1 1 calc R U . . .
C7 C -0.20404(11) 0.25724(15) 0.15766(7) 0.0265(3) Uani 1 1 d . . . . .
H12 H -0.2689 0.2322 0.1826 0.032 Uiso 1 1 calc R U . . .
C6 C 0.27076(11) 0.35455(14) 0.31962(7) 0.0254(3) Uani 1 1 d . . . . .
C14 C 0.30283(11) 0.46263(15) 0.37009(7) 0.0294(3) Uani 1 1 d . . . . .
H14 H 0.2455 0.5291 0.3821 0.035 Uiso 1 1 calc R U . . .
C15 C 0.41753(12) 0.47421(16) 0.40288(8) 0.0342(3) Uani 1 1 d . . . . .
H15 H 0.4382 0.5496 0.4362 0.041 Uiso 1 1 calc R U . . .
C16 C 0.50135(12) 0.37684(18) 0.38731(8) 0.0362(3) Uani 1 1 d . . . . .
H16 H 0.5795 0.3850 0.4100 0.043 Uiso 1 1 calc R U . . .
C17 C 0.47155(12) 0.26744(18) 0.33867(8) 0.0370(3) Uani 1 1 d . . . . .
H17 H 0.5289 0.1992 0.3286 0.044 Uiso 1 1 calc R U . . .
C18 C 0.35781(11) 0.25724(16) 0.30449(8) 0.0309(3) Uani 1 1 d . . . . .
H18 H 0.3386 0.1830 0.2702 0.037 Uiso 1 1 calc R U . . .
B1 B 0.14374(12) 0.33858(15) 0.28026(7) 0.0228(3) Uani 1 1 d . . . . .
B2 B -0.00445(12) 0.12794(15) 0.31641(8) 0.0242(3) Uani 1 1 d . . . . .
H2 H 0.0399 0.0456 0.2852 0.029 Uiso 1 1 d R U . . .
B3 B 0.06062(12) 0.19652(17) 0.40098(7) 0.0264(3) Uani 1 1 d . . . . .
H3 H 0.1483 0.1580 0.4260 0.032 Uiso 1 1 d R U . . .
B4 B 0.01748(13) 0.37789(17) 0.40794(8) 0.0269(3) Uani 1 1 d . . . . .
H4 H 0.0770 0.4589 0.4374 0.032 Uiso 1 1 d R U . . .
B5 B -0.07441(12) 0.42425(16) 0.32766(7) 0.0239(3) Uani 1 1 d . . . . .
H5 H -0.0757 0.5345 0.3039 0.029 Uiso 1 1 d R U . . .
B6 B -0.06624(13) 0.08735(17) 0.39710(8) 0.0293(3) Uani 1 1 d . . . . .
H9A H -0.0634 -0.0236 0.4201 0.035 Uiso 1 1 d R U . . .
B7 B -0.05310(13) 0.24230(18) 0.45391(8) 0.0301(3) Uani 1 1 d . . . . .
H101 H -0.0414 0.2343 0.5144 0.036 Uiso 1 1 d R U . . .
B8 B -0.13675(13) 0.38342(18) 0.40838(8) 0.0288(3) Uani 1 1 d . . . . .
H103 H -0.1812 0.4673 0.4386 0.035 Uiso 1 1 d R U . . .
B9 B -0.20187(12) 0.31498(17) 0.32427(7) 0.0253(3) Uani 1 1 d . . . . .
H9 H -0.2889 0.3544 0.2985 0.030 Uiso 1 1 d R U . . .
B10 B -0.15890(12) 0.13335(16) 0.31709(8) 0.0252(3) Uani 1 1 d . . . . .
H13A H -0.2170 0.0531 0.2860 0.030 Uiso 1 1 d R U . . .
B11 B -0.18892(13) 0.20317(18) 0.40158(8) 0.0293(3) Uani 1 1 d . . . . .
H105 H -0.2676 0.1673 0.4273 0.035 Uiso 1 1 d R U . . .

loop_
_atom_site_aniso_label
_atom_site_aniso_U_11
_atom_site_aniso_U_22
_atom_site_aniso_U_33
_atom_site_aniso_U_23
_atom_site_aniso_U_13
_atom_site_aniso_U_12
C5 0.0221(6) 0.0234(6) 0.0236(6) -0.0018(5) 0.0024(4) -0.0011(5)
C4 0.0227(6) 0.0199(6) 0.0200(6) -0.0011(4) 0.0015(4) 0.0003(4)
C3 0.0219(6) 0.0226(6) 0.0193(5) 0.0009(4) 0.0007(4) 0.0001(4)
C2 0.0179(5) 0.0236(6) 0.0196(5) 0.0004(4) 0.0003(4) -0.0006(4)
C1 0.0192(5) 0.0252(6) 0.0192(5) -0.0012(4) -0.0017(4) 0.0017(4)
C13 0.0245(6) 0.0319(7) 0.0296(6) -0.0018(5) 0.0034(5) -0.0045(5)
C12 0.0328(7) 0.0346(7) 0.0284(7) -0.0006(5) 0.0107(5) -0.0065(6)
C11 0.0342(7) 0.0300(7) 0.0217(6) 0.0009(5) 0.0062(5) -0.0012(5)
C10 0.0277(6) 0.0223(6) 0.0214(6) -0.0001(4) 0.0023(5) 0.0009(5)
C9 0.0325(7) 0.0285(6) 0.0190(5) 0.0011(5) -0.0012(5) 0.0005(5)
C8 0.0252(6) 0.0343(7) 0.0235(6) 0.0012(5) -0.0054(5) -0.0018(5)
C7 0.0225(6) 0.0333(7) 0.0231(6) 0.0020(5) -0.0001(4) -0.0028(5)
C6 0.0209(6) 0.0289(6) 0.0258(6) 0.0017(5) 0.0002(4) -0.0035(5)
C14 0.0259(6) 0.0297(7) 0.0313(6) -0.0003(5) -0.0017(5) -0.0032(5)
C15 0.0325(7) 0.0359(7) 0.0320(7) 0.0015(6) -0.0055(5) -0.0111(6)
C16 0.0209(6) 0.0493(9) 0.0365(7) 0.0078(6) -0.0052(5) -0.0069(6)
C17 0.0225(6) 0.0455(9) 0.0425(8) 0.0034(7) 0.0021(5) 0.0041(6)
C18 0.0239(6) 0.0347(7) 0.0337(7) -0.0032(6) 0.0016(5) -0.0010(5)
B1 0.0211(6) 0.0218(6) 0.0253(6) -0.0024(5) 0.0011(5) 0.0000(5)
B2 0.0234(6) 0.0236(7) 0.0249(6) 0.0016(5) -0.0006(5) 0.0018(5)
B3 0.0255(7) 0.0322(7) 0.0203(6) 0.0041(5) -0.0019(5) 0.0042(6)
B4 0.0272(7) 0.0326(8) 0.0203(6) -0.0031(5) 0.0002(5) 0.0021(6)
B5 0.0245(6) 0.0254(7) 0.0216(6) -0.0015(5) 0.0017(5) 0.0029(5)
B6 0.0296(7) 0.0321(8) 0.0255(7) 0.0082(6) 0.0005(5) 0.0006(6)
B7 0.0287(7) 0.0406(8) 0.0204(6) 0.0050(6) 0.0007(5) 0.0041(6)
B8 0.0274(7) 0.0378(8) 0.0214(6) -0.0008(6) 0.0041(5) 0.0053(6)
B9 0.0200(6) 0.0337(8) 0.0223(6) 0.0041(5) 0.0033(5) 0.0033(5)
B10 0.0235(6) 0.0277(7) 0.0240(6) 0.0055(5) 0.0006(5) -0.0032(5)
B11 0.0253(7) 0.0410(8) 0.0220(6) 0.0083(6) 0.0037(5) 0.0015(6)

loop_
_atom_type_symbol
_atom_type_description
_atom_type_scat_dispersion_real
_atom_type_scat_dispersion_imag
_atom_type_scat_source
C C 0.0033 0.0016 'International Tables Vol C Tables 4.2.6.8 and 6.1.1.4'
H H 0.0000 0.0000 'International Tables Vol C Tables 4.2.6.8 and 6.1.1.4'
B B 0.0013 0.0007 'International Tables Vol C Tables 4.2.6.8 and 6.1.1.4'

loop_
_geom_angle_atom_site_label_1
_geom_angle_atom_site_label_2
_geom_angle_atom_site_label_3
_geom_angle
_geom_angle_site_symmetry_1
_geom_angle_site_symmetry_3
_geom_angle_publ_flag
C13 C5 C4 118.35(11) . . ?
C13 C5 B1 118.88(11) . . ?
C4 C5 B1 122.77(11) . . ?
C3 C4 C10 117.62(11) . . ?
C3 C4 C5 123.31(10) . . ?
C10 C4 C5 119.06(11) . . ?
C7 C3 C4 120.05(11) . . ?
C7 C3 C2 118.12(10) . . ?
C4 C3 C2 121.82(10) . . ?
C3 C2 C1 118.69(9) . . ?
C3 C2 B9 121.09(10) . . ?
C1 C2 B9 110.61(9) . . ?
C3 C2 B10 120.78(10) . . ?
C1 C2 B10 110.61(9) . . ?
B9 C2 B10 62.60(8) . . ?
C3 C2 B5 117.29(10) . . ?
C1 C2 B5 61.11(7) . . ?
B9 C2 B5 62.42(8) . . ?
B10 C2 B5 114.05(9) . . ?
C3 C2 B2 117.17(10) . . ?
C1 C2 B2 61.23(7) . . ?
B9 C2 B2 113.61(9) . . ?
B10 C2 B2 62.05(8) . . ?
B5 C2 B2 113.70(9) . . ?
B1 C1 C2 115.31(9) . . ?
B1 C1 B4 126.55(10) . . ?
C2 C1 B4 110.58(9) . . ?
B1 C1 B3 120.63(10) . . ?
C2 C1 B3 110.63(9) . . ?
B4 C1 B3 62.16(8) . . ?
B1 C1 B5 120.38(10) . . ?
C2 C1 B5 61.29(7) . . ?
B4 C1 B5 62.32(8) . . ?
B3 C1 B5 113.69(9) . . ?
B1 C1 B2 111.67(10) . . ?
C2 C1 B2 61.38(7) . . ?
B4 C1 B2 113.48(10) . . ?
B3 C1 B2 62.18(8) . . ?
B5 C1 B2 113.98(9) . . ?
C5 C13 C12 122.39(12) . . ?
C5 C13 H6 118.8 . . ?
C12 C13 H6 118.8 . . ?
C11 C12 C13 119.42(12) . . ?
C11 C12 H7 120.3 . . ?
C13 C12 H7 120.3 . . ?
C12 C11 C10 121.51(12) . . ?
C12 C11 H8 119.2 . . ?
C10 C11 H8 119.2 . . ?
C11 C10 C9 120.27(11) . . ?
C11 C10 C4 119.26(11) . . ?
C9 C10 C4 120.46(11) . . ?
C8 C9 C10 120.42(11) . . ?
C8 C9 H10 119.8 . . ?
C10 C9 H10 119.8 . . ?
C9 C8 C7 119.74(11) . . ?
C9 C8 H11 120.1 . . ?
C7 C8 H11 120.1 . . ?
C3 C7 C8 121.71(12) . . ?
C3 C7 H12 119.1 . . ?
C8 C7 H12 119.1 . . ?
C14 C6 C18 117.55(12) . . ?
C14 C6 B1 122.93(12) . . ?
C18 C6 B1 119.52(11) . . ?
C15 C14 C6 120.94(13) . . ?
C15 C14 H14 119.5 . . ?
C6 C14 H14 119.5 . . ?
C16 C15 C14 120.36(13) . . ?
C16 C15 H15 119.8 . . ?
C14 C15 H15 119.8 . . ?
C15 C16 C17 119.89(12) . . ?
C15 C16 H16 120.1 . . ?
C17 C16 H16 120.1 . . ?
C16 C17 C18 120.02(14) . . ?
C16 C17 H17 120.0 . . ?
C18 C17 H17 120.0 . . ?
C17 C18 C6 121.21(13) . . ?
C17 C18 H18 119.4 . . ?
C6 C18 H18 119.4 . . ?
C5 B1 C6 122.41(11) . . ?
C5 B1 C1 117.91(10) . . ?
C6 B1 C1 119.58(11) . . ?
C1 B2 C2 57.39(7) . . ?
C1 B2 B6 105.05(10) . . ?
C2 B2 B6 105.06(10) . . ?
C1 B2 B10 104.65(9) . . ?
C2 B2 B10 58.40(7) . . ?
B6 B2 B10 60.27(8) . . ?
C1 B2 B3 58.61(8) . . ?
C2 B2 B3 104.64(10) . . ?
B6 B2 B3 59.89(8) . . ?
B10 B2 B3 107.66(10) . . ?
C1 B2 H2 124.3 . . ?
C2 B2 H2 124.5 . . ?
B6 B2 H2 122.7 . . ?
B10 B2 H2 122.4 . . ?
B3 B2 H2 122.3 . . ?
C1 B3 B6 105.41(9) . . ?
C1 B3 B7 105.32(10) . . ?
B6 B3 B7 60.55(9) . . ?
C1 B3 B4 58.87(8) . . ?
B6 B3 B4 108.51(10) . . ?
B7 B3 B4 60.01(9) . . ?
C1 B3 B2 59.21(7) . . ?
B6 B3 B2 59.75(8) . . ?
B7 B3 B2 108.31(10) . . ?
B4 B3 B2 108.37(9) . . ?
C1 B3 H3 124.3 . . ?
B6 B3 H3 121.9 . . ?
B7 B3 H3 122.1 . . ?
B4 B3 H3 121.5 . . ?
B2 B3 H3 121.3 . . ?
C1 B4 B8 105.29(10) . . ?
C1 B4 B7 105.37(11) . . ?
B8 B4 B7 60.51(9) . . ?
C1 B4 B3 58.97(8) . . ?
B8 B4 B3 108.39(11) . . ?
B7 B4 B3 59.97(9) . . ?
C1 B4 B5 59.02(7) . . ?
B8 B4 B5 59.93(8) . . ?
B7 B4 B5 108.50(10) . . ?
B3 B4 B5 108.37(10) . . ?
C1 B4 H4 124.0 . . ?
B8 B4 H4 122.2 . . ?
B7 B4 H4 122.3 . . ?
B3 B4 H4 121.4 . . ?
B5 B4 H4 121.0 . . ?
C1 B5 C2 57.61(7) . . ?
C1 B5 B8 104.92(10) . . ?
C2 B5 B8 104.75(10) . . ?
C1 B5 B9 104.53(10) . . ?
C2 B5 B9 58.26(7) . . ?
B8 B5 B9 59.87(8) . . ?
C1 B5 B4 58.66(7) . . ?
C2 B5 B4 104.78(10) . . ?
B8 B5 B4 59.81(8) . . ?
B9 B5 B4 107.29(10) . . ?
C1 B5 H5 124.3 . . ?
C2 B5 H5 124.5 . . ?
B8 B5 H5 122.9 . . ?
B9 B5 H5 122.7 . . ?
B4 B5 H5 122.3 . . ?
B2 B6 B3 60.35(8) . . ?
B2 B6 B10 60.01(8) . . ?
B3 B6 B10 107.81(10) . . ?
B2 B6 B11 107.66(10) . . ?
B3 B6 B11 107.36(11) . . ?
B10 B6 B11 59.50(8) . . ?
B2 B6 B7 108.14(11) . . ?
B3 B6 B7 59.74(9) . . ?
B10 B6 B7 107.47(11) . . ?
B11 B6 B7 59.75(9) . . ?
B2 B6 H9A 121.6 . . ?
B3 B6 H9A 121.9 . . ?
B10 B6 H9A 122.1 . . ?
B11 B6 H9A 122.2 . . ?
B7 B6 H9A 121.8 . . ?
B3 B7 B4 60.02(8) . . ?
B3 B7 B11 107.59(10) . . ?
B4 B7 B11 107.66(10) . . ?
B3 B7 B8 107.80(10) . . ?
B4 B7 B8 59.71(9) . . ?
B11 B7 B8 60.13(9) . . ?
B3 B7 B6 59.72(9) . . ?
B4 B7 B6 107.86(10) . . ?
B11 B7 B6 60.06(9) . . ?
B8 B7 B6 108.24(10) . . ?
B3 B7 H101 121.9 . . ?
B4 B7 H101 121.4 . . ?
B11 B7 H101 122.2 . . ?
B8 B7 H101 121.5 . . ?
B6 B7 H101 122.1 . . ?
B4 B8 B9 107.90(10) . . ?
B4 B8 B5 60.26(8) . . ?
B9 B8 B5 60.20(8) . . ?
B4 B8 B7 59.78(8) . . ?
B9 B8 B7 107.56(11) . . ?
B5 B8 B7 108.18(10) . . ?
B4 B8 B11 107.41(11) . . ?
B9 B8 B11 59.56(8) . . ?
B5 B8 B11 107.86(10) . . ?
B7 B8 B11 59.75(9) . . ?
B4 B8 H103 122.3 . . ?
B9 B8 H103 121.6 . . ?
B5 B8 H103 121.5 . . ?
B7 B8 H103 122.0 . . ?
B11 B8 H103 121.8 . . ?
C2 B9 B11 105.27(10) . . ?
C2 B9 B8 105.61(9) . . ?
B11 B9 B8 60.59(9) . . ?
C2 B9 B10 58.83(8) . . ?
B11 B9 B10 59.88(9) . . ?
B8 B9 B10 108.51(10) . . ?
C2 B9 B5 59.32(7) . . ?
B11 B9 B5 108.46(10) . . ?
B8 B9 B5 59.93(8) . . ?
B10 B9 B5 108.44(9) . . ?
C2 B9 H9 124.4 . . ?
B11 B9 H9 122.0 . . ?
B8 B9 H9 121.7 . . ?
B10 B9 H9 121.6 . . ?
B5 B9 H9 121.1 . . ?
C2 B10 B11 105.04(10) . . ?
C2 B10 B2 59.55(7) . . ?
B11 B10 B2 108.16(10) . . ?
C2 B10 B9 58.57(7) . . ?
B11 B10 B9 59.85(8) . . ?
B2 B10 B9 108.29(10) . . ?
C2 B10 B6 105.52(10) . . ?
B11 B10 B6 60.40(8) . . ?
B2 B10 B6 59.73(8) . . ?
B9 B10 B6 108.23(10) . . ?
C2 B10 H13A 123.8 . . ?
B11 B10 H13A 122.7 . . ?
B2 B10 H13A 121.0 . . ?
B9 B10 H13A 121.6 . . ?
B6 B10 H13A 122.3 . . ?
B9 B11 B10 60.28(8) . . ?
B9 B11 B7 108.08(11) . . ?
B10 B11 B7 108.29(10) . . ?
B9 B11 B6 108.33(10) . . ?
B10 B11 B6 60.10(8) . . ?
B7 B11 B6 60.18(9) . . ?
B9 B11 B8 59.85(8) . . ?
B10 B11 B8 108.23(10) . . ?
B7 B11 B8 60.12(9) . . ?
B6 B11 B8 108.33(10) . . ?
B9 B11 H105 121.7 . . ?
B10 B11 H105 121.1 . . ?
B7 B11 H105 121.8 . . ?
B6 B11 H105 121.2 . . ?
B8 B11 H105 122.1 . . ?

loop_
_geom_bond_atom_site_label_1
_geom_bond_atom_site_label_2
_geom_bond_distance
_geom_bond_site_symmetry_2
_geom_bond_publ_flag
C5 C13 1.3901(17) . ?
C5 C4 1.4412(16) . ?
C5 B1 1.5367(18) . ?
C4 C3 1.4263(16) . ?
C4 C10 1.4282(16) . ?
C3 C7 1.3756(16) . ?
C3 C2 1.4975(16) . ?
C2 C1 1.6624(16) . ?
C2 B9 1.7072(18) . ?
C2 B10 1.7118(18) . ?
C2 B5 1.7266(18) . ?
C2 B2 1.7325(18) . ?
C1 B1 1.5728(17) . ?
C1 B4 1.7172(18) . ?
C1 B3 1.7191(18) . ?
C1 B5 1.7237(18) . ?
C1 B2 1.7299(19) . ?
C13 C12 1.4045(19) . ?
C13 H6 0.9500 . ?
C12 C11 1.3655(19) . ?
C12 H7 0.9500 . ?
C11 C10 1.4151(17) . ?
C11 H8 0.9500 . ?
C10 C9 1.4160(17) . ?
C9 C8 1.3629(19) . ?
C9 H10 0.9500 . ?
C8 C7 1.4084(17) . ?
C8 H11 0.9500 . ?
C7 H12 0.9500 . ?
C6 C14 1.3985(19) . ?
C6 C18 1.4027(19) . ?
C6 B1 1.5629(17) . ?
C14 C15 1.3914(18) . ?
C14 H14 0.9500 . ?
C15 C16 1.378(2) . ?
C15 H15 0.9500 . ?
C16 C17 1.381(2) . ?
C16 H16 0.9500 . ?
C17 C18 1.3893(18) . ?
C17 H17 0.9500 . ?
C18 H18 0.9500 . ?
B2 B6 1.770(2) . ?
B2 B10 1.775(2) . ?
B2 B3 1.781(2) . ?
B2 H2 1.1200 . ?
B3 B6 1.773(2) . ?
B3 B7 1.773(2) . ?
B3 B4 1.774(2) . ?
B3 H3 1.1200 . ?
B4 B8 1.772(2) . ?
B4 B7 1.774(2) . ?
B4 B5 1.7803(19) . ?
B4 H4 1.1200 . ?
B5 B8 1.775(2) . ?
B5 B9 1.779(2) . ?
B5 H5 1.1199 . ?
B6 B10 1.780(2) . ?
B6 B11 1.785(2) . ?
B6 B7 1.788(2) . ?
B6 H9A 1.1201 . ?
B7 B11 1.780(2) . ?
B7 B8 1.787(2) . ?
B7 H101 1.1200 . ?
B8 B9 1.774(2) . ?
B8 B11 1.787(2) . ?
B8 H103 1.1199 . ?
B9 B11 1.768(2) . ?
B9 B10 1.776(2) . ?
B9 H9 1.1200 . ?
B10 B11 1.769(2) . ?
B10 H13A 1.1200 . ?
B11 H105 1.1201 . ?

loop_
_geom_torsion_atom_site_label_1
_geom_torsion_atom_site_label_2
_geom_torsion_atom_site_label_3
_geom_torsion_atom_site_label_4
_geom_torsion
_geom_torsion_site_symmetry_1
_geom_torsion_site_symmetry_2
_geom_torsion_site_symmetry_3
_geom_torsion_site_symmetry_4
_geom_torsion_publ_flag
C13 C5 C4 C3 179.06(12) . . . . ?
B1 C5 C4 C3 -1.64(19) . . . . ?
C13 C5 C4 C10 0.21(18) . . . . ?
B1 C5 C4 C10 179.51(11) . . . . ?
C10 C4 C3 C7 -0.13(18) . . . . ?
C5 C4 C3 C7 -179.00(12) . . . . ?
C10 C4 C3 C2 179.80(11) . . . . ?
C5 C4 C3 C2 0.93(19) . . . . ?
C7 C3 C2 C1 -177.53(11) . . . . ?
C4 C3 C2 C1 2.54(17) . . . . ?
C7 C3 C2 B9 -34.55(17) . . . . ?
C4 C3 C2 B9 145.52(12) . . . . ?
C7 C3 C2 B10 40.00(16) . . . . ?
C4 C3 C2 B10 -139.93(12) . . . . ?
C7 C3 C2 B5 -107.25(13) . . . . ?
C4 C3 C2 B5 72.82(14) . . . . ?
C7 C3 C2 B2 112.09(13) . . . . ?
C4 C3 C2 B2 -67.84(15) . . . . ?
C3 C2 C1 B1 -5.10(15) . . . . ?
B9 C2 C1 B1 -151.68(10) . . . . ?
B10 C2 C1 B1 140.90(11) . . . . ?
B5 C2 C1 B1 -112.26(11) . . . . ?
B2 C2 C1 B1 101.96(11) . . . . ?
C3 C2 C1 B4 146.67(11) . . . . ?
B9 C2 C1 B4 0.10(13) . . . . ?
B10 C2 C1 B4 -67.33(12) . . . . ?
B5 C2 C1 B4 39.51(10) . . . . ?
B2 C2 C1 B4 -106.27(11) . . . . ?
C3 C2 C1 B3 -146.39(11) . . . . ?
B9 C2 C1 B3 67.03(12) . . . . ?
B10 C2 C1 B3 -0.39(13) . . . . ?
B5 C2 C1 B3 106.45(10) . . . . ?
B2 C2 C1 B3 -39.33(9) . . . . ?
C3 C2 C1 B5 107.16(12) . . . . ?
B9 C2 C1 B5 -39.42(9) . . . . ?
B10 C2 C1 B5 -106.84(10) . . . . ?
B2 C2 C1 B5 -145.78(10) . . . . ?
C3 C2 C1 B2 -107.06(12) . . . . ?
B9 C2 C1 B2 106.36(10) . . . . ?
B10 C2 C1 B2 38.94(9) . . . . ?
B5 C2 C1 B2 145.78(10) . . . . ?
C4 C5 C13 C12 -1.1(2) . . . . ?
B1 C5 C13 C12 179.58(12) . . . . ?
C5 C13 C12 C11 1.3(2) . . . . ?
C13 C12 C11 C10 -0.6(2) . . . . ?
C12 C11 C10 C9 -178.75(13) . . . . ?
C12 C11 C10 C4 -0.3(2) . . . . ?
C3 C4 C10 C11 -178.47(11) . . . . ?
C5 C4 C10 C11 0.45(18) . . . . ?
C3 C4 C10 C9 0.01(18) . . . . ?
C5 C4 C10 C9 178.93(11) . . . . ?
C11 C10 C9 C8 178.57(13) . . . . ?
C4 C10 C9 C8 0.1(2) . . . . ?
C10 C9 C8 C7 -0.1(2) . . . . ?
C4 C3 C7 C8 0.1(2) . . . . ?
C2 C3 C7 C8 -179.80(12) . . . . ?
C9 C8 C7 C3 0.0(2) . . . . ?
C18 C6 C14 C15 1.2(2) . . . . ?
B1 C6 C14 C15 -178.88(12) . . . . ?
C6 C14 C15 C16 -1.5(2) . . . . ?
C14 C15 C16 C17 0.3(2) . . . . ?
C15 C16 C17 C18 1.2(2) . . . . ?
C16 C17 C18 C6 -1.5(2) . . . . ?
C14 C6 C18 C17 0.3(2) . . . . ?
B1 C6 C18 C17 -179.63(13) . . . . ?
C13 C5 B1 C6 -5.68(19) . . . . ?
C4 C5 B1 C6 175.02(11) . . . . ?
C13 C5 B1 C1 177.95(12) . . . . ?
C4 C5 B1 C1 -1.35(18) . . . . ?
C14 C6 B1 C5 120.12(14) . . . . ?
C18 C6 B1 C5 -59.91(18) . . . . ?
C14 C6 B1 C1 -63.57(17) . . . . ?
C18 C6 B1 C1 116.40(14) . . . . ?
C2 C1 B1 C5 4.43(16) . . . . ?
B4 C1 B1 C5 -142.12(12) . . . . ?
B3 C1 B1 C5 141.57(12) . . . . ?
B5 C1 B1 C5 -65.76(15) . . . . ?
B2 C1 B1 C5 71.96(13) . . . . ?
C2 C1 B1 C6 -172.04(10) . . . . ?
B4 C1 B1 C6 41.40(18) . . . . ?
B3 C1 B1 C6 -34.91(17) . . . . ?
B5 C1 B1 C6 117.76(12) . . . . ?
B2 C1 B1 C6 -104.51(12) . . . . ?
B1 C1 B2 C2 -107.89(10) . . . . ?
B4 C1 B2 C2 101.50(10) . . . . ?
B3 C1 B2 C2 137.88(10) . . . . ?
B5 C1 B2 C2 32.67(9) . . . . ?
B1 C1 B2 B6 153.64(10) . . . . ?
C2 C1 B2 B6 -98.47(10) . . . . ?
B4 C1 B2 B6 3.04(12) . . . . ?
B3 C1 B2 B6 39.42(9) . . . . ?
B5 C1 B2 B6 -65.79(11) . . . . ?
B1 C1 B2 B10 -143.79(10) . . . . ?
C2 C1 B2 B10 -35.89(8) . . . . ?
B4 C1 B2 B10 65.61(11) . . . . ?
B3 C1 B2 B10 101.99(10) . . . . ?
B5 C1 B2 B10 -3.22(12) . . . . ?
B1 C1 B2 B3 114.22(11) . . . . ?
C2 C1 B2 B3 -137.88(10) . . . . ?
B4 C1 B2 B3 -36.38(9) . . . . ?
B5 C1 B2 B3 -105.21(10) . . . . ?
C3 C2 B2 C1 109.49(11) . . . . ?
B9 C2 B2 C1 -101.44(10) . . . . ?
B10 C2 B2 C1 -138.25(10) . . . . ?
B5 C2 B2 C1 -32.53(9) . . . . ?
C3 C2 B2 B6 -152.04(10) . . . . ?
C1 C2 B2 B6 98.46(10) . . . . ?
B9 C2 B2 B6 -2.97(13) . . . . ?
B10 C2 B2 B6 -39.78(9) . . . . ?
B5 C2 B2 B6 65.93(12) . . . . ?
C3 C2 B2 B10 -112.26(11) . . . . ?
C1 C2 B2 B10 138.25(10) . . . . ?
B9 C2 B2 B10 36.81(10) . . . . ?
B5 C2 B2 B10 105.72(10) . . . . ?
C3 C2 B2 B3 145.77(10) . . . . ?
C1 C2 B2 B3 36.28(9) . . . . ?
B9 C2 B2 B3 -65.16(12) . . . . ?
B10 C2 B2 B3 -101.97(10) . . . . ?
B5 C2 B2 B3 3.75(13) . . . . ?
B1 C1 B3 B6 -139.37(11) . . . . ?
C2 C1 B3 B6 -0.45(13) . . . . ?
B4 C1 B3 B6 102.60(11) . . . . ?
B5 C1 B3 B6 66.26(13) . . . . ?
B2 C1 B3 B6 -39.43(9) . . . . ?
B1 C1 B3 B7 157.59(11) . . . . ?
C2 C1 B3 B7 -63.49(12) . . . . ?
B4 C1 B3 B7 39.56(10) . . . . ?
B5 C1 B3 B7 3.22(14) . . . . ?
B2 C1 B3 B7 -102.47(11) . . . . ?
B1 C1 B3 B4 118.03(12) . . . . ?
C2 C1 B3 B4 -103.05(10) . . . . ?
B5 C1 B3 B4 -36.35(10) . . . . ?
B2 C1 B3 B4 -142.03(10) . . . . ?
B1 C1 B3 B2 -99.94(12) . . . . ?
C2 C1 B3 B2 38.98(9) . . . . ?
B4 C1 B3 B2 142.03(10) . . . . ?
B5 C1 B3 B2 105.69(10) . . . . ?
C2 B2 B3 C1 -35.72(8) . . . . ?
B6 B2 B3 C1 -134.87(10) . . . . ?
B10 B2 B3 C1 -96.70(10) . . . . ?
C1 B2 B3 B6 134.87(10) . . . . ?
C2 B2 B3 B6 99.14(10) . . . . ?
B10 B2 B3 B6 38.17(10) . . . . ?
C1 B2 B3 B7 97.28(11) . . . . ?
C2 B2 B3 B7 61.56(12) . . . . ?
B6 B2 B3 B7 -37.58(10) . . . . ?
B10 B2 B3 B7 0.58(13) . . . . ?
C1 B2 B3 B4 33.70(9) . . . . ?
C2 B2 B3 B4 -2.02(13) . . . . ?
B6 B2 B3 B4 -101.16(11) . . . . ?
B10 B2 B3 B4 -63.00(12) . . . . ?
B1 C1 B4 B8 148.44(12) . . . . ?
C2 C1 B4 B8 0.59(13) . . . . ?
B3 C1 B4 B8 -102.55(11) . . . . ?
B5 C1 B4 B8 39.65(10) . . . . ?
B2 C1 B4 B8 -66.17(12) . . . . ?
B1 C1 B4 B7 -148.57(11) . . . . ?
C2 C1 B4 B7 63.58(12) . . . . ?
B3 C1 B4 B7 -39.56(9) . . . . ?
B5 C1 B4 B7 102.64(11) . . . . ?
B2 C1 B4 B7 -3.18(13) . . . . ?
B1 C1 B4 B3 -109.01(13) . . . . ?
C2 C1 B4 B3 103.14(10) . . . . ?
B5 C1 B4 B3 142.20(10) . . . . ?
B2 C1 B4 B3 36.39(9) . . . . ?
B1 C1 B4 B5 108.79(13) . . . . ?
C2 C1 B4 B5 -39.06(9) . . . . ?
B3 C1 B4 B5 -142.20(10) . . . . ?
B2 C1 B4 B5 -105.82(10) . . . . ?
B6 B3 B4 C1 -97.19(10) . . . . ?
B7 B3 B4 C1 -134.82(10) . . . . ?
B2 B3 B4 C1 -33.84(9) . . . . ?
C1 B3 B4 B8 97.14(10) . . . . ?
B6 B3 B4 B8 -0.05(13) . . . . ?
B7 B3 B4 B8 -37.68(9) . . . . ?
B2 B3 B4 B8 63.30(12) . . . . ?
C1 B3 B4 B7 134.82(10) . . . . ?
B6 B3 B4 B7 37.63(9) . . . . ?
B2 B3 B4 B7 100.98(11) . . . . ?
C1 B3 B4 B5 33.62(9) . . . . ?
B6 B3 B4 B5 -63.57(12) . . . . ?
B7 B3 B4 B5 -101.20(11) . . . . ?
B2 B3 B4 B5 -0.22(13) . . . . ?
B1 C1 B5 C2 104.12(11) . . . . ?
B4 C1 B5 C2 -137.73(10) . . . . ?
B3 C1 B5 C2 -101.44(10) . . . . ?
B2 C1 B5 C2 -32.71(9) . . . . ?
B1 C1 B5 B8 -157.67(11) . . . . ?
C2 C1 B5 B8 98.22(10) . . . . ?
B4 C1 B5 B8 -39.51(10) . . . . ?
B3 C1 B5 B8 -3.23(13) . . . . ?
B2 C1 B5 B8 65.51(12) . . . . ?
B1 C1 B5 B9 140.21(10) . . . . ?
C2 C1 B5 B9 36.09(8) . . . . ?
B4 C1 B5 B9 -101.64(10) . . . . ?
B3 C1 B5 B9 -65.35(12) . . . . ?
B2 C1 B5 B9 3.38(12) . . . . ?
B1 C1 B5 B4 -118.16(12) . . . . ?
C2 C1 B5 B4 137.73(10) . . . . ?
B3 C1 B5 B4 36.28(10) . . . . ?
B2 C1 B5 B4 105.02(11) . . . . ?
C3 C2 B5 C1 -109.40(11) . . . . ?
B9 C2 B5 C1 137.89(10) . . . . ?
B10 C2 B5 C1 101.19(10) . . . . ?
B2 C2 B5 C1 32.57(9) . . . . ?
C3 C2 B5 B8 152.07(10) . . . . ?
C1 C2 B5 B8 -98.53(10) . . . . ?
B9 C2 B5 B8 39.36(9) . . . . ?
B10 C2 B5 B8 2.66(12) . . . . ?
B2 C2 B5 B8 -65.96(12) . . . . ?
C3 C2 B5 B9 112.71(11) . . . . ?
C1 C2 B5 B9 -137.89(10) . . . . ?
B10 C2 B5 B9 -36.70(9) . . . . ?
B2 C2 B5 B9 -105.32(10) . . . . ?
C3 C2 B5 B4 -145.86(10) . . . . ?
C1 C2 B5 B4 -36.46(9) . . . . ?
B9 C2 B5 B4 101.44(10) . . . . ?
B10 C2 B5 B4 64.74(12) . . . . ?
B2 C2 B5 B4 -3.88(13) . . . . ?
B8 B4 B5 C1 -134.67(11) . . . . ?
B7 B4 B5 C1 -97.19(11) . . . . ?
B3 B4 B5 C1 -33.60(9) . . . . ?
C1 B4 B5 C2 35.98(8) . . . . ?
B8 B4 B5 C2 -98.69(10) . . . . ?
B7 B4 B5 C2 -61.21(12) . . . . ?
B3 B4 B5 C2 2.37(12) . . . . ?
C1 B4 B5 B8 134.67(11) . . . . ?
B7 B4 B5 B8 37.48(10) . . . . ?
B3 B4 B5 B8 101.06(11) . . . . ?
C1 B4 B5 B9 96.78(10) . . . . ?
B8 B4 B5 B9 -37.88(10) . . . . ?
B7 B4 B5 B9 -0.41(13) . . . . ?
B3 B4 B5 B9 63.18(12) . . . . ?
C1 B2 B6 B3 -38.80(9) . . . . ?
C2 B2 B6 B3 -98.42(10) . . . . ?
B10 B2 B6 B3 -137.30(11) . . . . ?
C1 B2 B6 B10 98.51(10) . . . . ?
C2 B2 B6 B10 38.88(9) . . . . ?
B3 B2 B6 B10 137.30(11) . . . . ?
C1 B2 B6 B11 61.52(12) . . . . ?
C2 B2 B6 B11 1.89(13) . . . . ?
B10 B2 B6 B11 -36.99(10) . . . . ?
B3 B2 B6 B11 100.32(12) . . . . ?
C1 B2 B6 B7 -1.61(12) . . . . ?
C2 B2 B6 B7 -61.24(12) . . . . ?
B10 B2 B6 B7 -100.12(11) . . . . ?
B3 B2 B6 B7 37.19(9) . . . . ?
C1 B3 B6 B2 39.17(9) . . . . ?
B7 B3 B6 B2 138.32(10) . . . . ?
B4 B3 B6 B2 100.92(10) . . . . ?
C1 B3 B6 B10 1.08(13) . . . . ?
B7 B3 B6 B10 100.23(11) . . . . ?
B4 B3 B6 B10 62.83(13) . . . . ?
B2 B3 B6 B10 -38.09(10) . . . . ?
C1 B3 B6 B11 -61.66(12) . . . . ?
B7 B3 B6 B11 37.49(9) . . . . ?
B4 B3 B6 B11 0.10(13) . . . . ?
B2 B3 B6 B11 -100.82(10) . . . . ?
C1 B3 B6 B7 -99.15(10) . . . . ?
B4 B3 B6 B7 -37.40(9) . . . . ?
B2 B3 B6 B7 -138.32(10) . . . . ?
C1 B3 B7 B4 -39.01(9) . . . . ?
B6 B3 B7 B4 -138.32(10) . . . . ?
B2 B3 B7 B4 -101.08(11) . . . . ?
C1 B3 B7 B11 61.62(13) . . . . ?
B6 B3 B7 B11 -37.69(10) . . . . ?
B4 B3 B7 B11 100.63(11) . . . . ?
B2 B3 B7 B11 -0.45(14) . . . . ?
C1 B3 B7 B8 -1.83(14) . . . . ?
B6 B3 B7 B8 -101.14(11) . . . . ?
B4 B3 B7 B8 37.18(10) . . . . ?
B2 B3 B7 B8 -63.90(13) . . . . ?
C1 B3 B7 B6 99.31(10) . . . . ?
B4 B3 B7 B6 138.32(10) . . . . ?
B2 B3 B7 B6 37.24(10) . . . . ?
C1 B4 B7 B3 39.08(9) . . . . ?
B8 B4 B7 B3 138.21(10) . . . . ?
B5 B4 B7 B3 100.98(11) . . . . ?
C1 B4 B7 B11 -61.44(13) . . . . ?
B8 B4 B7 B11 37.70(10) . . . . ?
B3 B4 B7 B11 -100.51(11) . . . . ?
B5 B4 B7 B11 0.47(14) . . . . ?
C1 B4 B7 B8 -99.13(10) . . . . ?
B3 B4 B7 B8 -138.21(10) . . . . ?
B5 B4 B7 B8 -37.23(10) . . . . ?
C1 B4 B7 B6 1.97(13) . . . . ?
B8 B4 B7 B6 101.10(11) . . . . ?
B3 B4 B7 B6 -37.11(9) . . . . ?
B5 B4 B7 B6 63.88(13) . . . . ?
B2 B6 B7 B3 -37.46(9) . . . . ?
B10 B6 B7 B3 -100.82(11) . . . . ?
B11 B6 B7 B3 -137.74(10) . . . . ?
B2 B6 B7 B4 -0.22(13) . . . . ?
B3 B6 B7 B4 37.24(9) . . . . ?
B10 B6 B7 B4 -63.58(12) . . . . ?
B11 B6 B7 B4 -100.50(11) . . . . ?
B2 B6 B7 B11 100.28(11) . . . . ?
B3 B6 B7 B11 137.74(10) . . . . ?
B10 B6 B7 B11 36.92(9) . . . . ?
B2 B6 B7 B8 62.93(13) . . . . ?
B3 B6 B7 B8 100.38(11) . . . . ?
B10 B6 B7 B8 -0.44(14) . . . . ?
B11 B6 B7 B8 -37.36(10) . . . . ?
C1 B4 B8 B9 -1.03(14) . . . . ?
B7 B4 B8 B9 -100.30(12) . . . . ?
B3 B4 B8 B9 -62.85(13) . . . . ?
B5 B4 B8 B9 38.18(10) . . . . ?
C1 B4 B8 B5 -39.21(9) . . . . ?
B7 B4 B8 B5 -138.48(11) . . . . ?
B3 B4 B8 B5 -101.03(11) . . . . ?
C1 B4 B8 B7 99.27(11) . . . . ?
B3 B4 B8 B7 37.45(10) . . . . ?
B5 B4 B8 B7 138.48(11) . . . . ?
C1 B4 B8 B11 61.80(12) . . . . ?
B7 B4 B8 B11 -37.47(10) . . . . ?
B3 B4 B8 B11 -0.02(13) . . . . ?
B5 B4 B8 B11 101.01(11) . . . . ?
C1 B5 B8 B4 38.95(9) . . . . ?
C2 B5 B8 B4 98.74(10) . . . . ?
B9 B5 B8 B4 137.32(11) . . . . ?
C1 B5 B8 B9 -98.37(10) . . . . ?
C2 B5 B8 B9 -38.58(9) . . . . ?
B4 B5 B8 B9 -137.32(11) . . . . ?
C1 B5 B8 B7 1.87(13) . . . . ?
C2 B5 B8 B7 61.66(12) . . . . ?
B9 B5 B8 B7 100.24(12) . . . . ?
B4 B5 B8 B7 -37.08(10) . . . . ?
C1 B5 B8 B11 -61.30(12) . . . . ?
C2 B5 B8 B11 -1.51(12) . . . . ?
B9 B5 B8 B11 37.07(9) . . . . ?
B4 B5 B8 B11 -100.25(11) . . . . ?
B3 B7 B8 B4 -37.32(10) . . . . ?
B11 B7 B8 B4 -137.78(11) . . . . ?
B6 B7 B8 B4 -100.46(11) . . . . ?
B3 B7 B8 B9 63.56(13) . . . . ?
B4 B7 B8 B9 100.88(11) . . . . ?
B11 B7 B8 B9 -36.90(10) . . . . ?
B6 B7 B8 B9 0.42(14) . . . . ?
B3 B7 B8 B5 -0.03(14) . . . . ?
B4 B7 B8 B5 37.29(10) . . . . ?
B11 B7 B8 B5 -100.50(11) . . . . ?
B6 B7 B8 B5 -63.17(13) . . . . ?
B3 B7 B8 B11 100.47(11) . . . . ?
B4 B7 B8 B11 137.78(11) . . . . ?
B6 B7 B8 B11 37.33(10) . . . . ?
C3 C2 B9 B11 150.50(11) . . . . ?
C1 C2 B9 B11 -63.85(12) . . . . ?
B10 C2 B9 B11 39.37(10) . . . . ?
B5 C2 B9 B11 -102.69(11) . . . . ?
B2 C2 B9 B11 2.77(13) . . . . ?
C3 C2 B9 B8 -146.39(11) . . . . ?
C1 C2 B9 B8 -0.74(13) . . . . ?
B10 C2 B9 B8 102.48(11) . . . . ?
B5 C2 B9 B8 -39.58(9) . . . . ?
B2 C2 B9 B8 65.88(13) . . . . ?
C3 C2 B9 B10 111.13(12) . . . . ?
C1 C2 B9 B10 -103.22(10) . . . . ?
B5 C2 B9 B10 -142.06(10) . . . . ?
B2 C2 B9 B10 -36.60(9) . . . . ?
C3 C2 B9 B5 -106.81(12) . . . . ?
C1 C2 B9 B5 38.84(9) . . . . ?
B10 C2 B9 B5 142.06(10) . . . . ?
B2 C2 B9 B5 105.47(10) . . . . ?
B4 B8 B9 C2 1.08(14) . . . . ?
B5 B8 B9 C2 39.29(9) . . . . ?
B7 B8 B9 C2 -62.01(12) . . . . ?
B11 B8 B9 C2 -98.99(11) . . . . ?
B4 B8 B9 B11 100.08(11) . . . . ?
B5 B8 B9 B11 138.28(10) . . . . ?
B7 B8 B9 B11 36.98(10) . . . . ?
B4 B8 B9 B10 62.84(13) . . . . ?
B5 B8 B9 B10 101.05(10) . . . . ?
B7 B8 B9 B10 -0.25(13) . . . . ?
B11 B8 B9 B10 -37.23(9) . . . . ?
B4 B8 B9 B5 -38.21(10) . . . . ?
B7 B8 B9 B5 -101.30(11) . . . . ?
B11 B8 B9 B5 -138.28(10) . . . . ?
C1 B5 B9 C2 -35.80(8) . . . . ?
B8 B5 B9 C2 -134.84(10) . . . . ?
B4 B5 B9 C2 -96.98(10) . . . . ?
C1 B5 B9 B11 61.37(12) . . . . ?
C2 B5 B9 B11 97.17(11) . . . . ?
B8 B5 B9 B11 -37.67(10) . . . . ?
B4 B5 B9 B11 0.18(13) . . . . ?
C1 B5 B9 B8 99.04(10) . . . . ?
C2 B5 B9 B8 134.84(10) . . . . ?
B4 B5 B9 B8 37.86(10) . . . . ?
C1 B5 B9 B10 -2.12(12) . . . . ?
C2 B5 B9 B10 33.68(9) . . . . ?
B8 B5 B9 B10 -101.16(11) . . . . ?
B4 B5 B9 B10 -63.30(12) . . . . ?
C3 C2 B10 B11 -150.91(10) . . . . ?
C1 C2 B10 B11 63.91(12) . . . . ?
B9 C2 B10 B11 -39.31(9) . . . . ?
B5 C2 B10 B11 -2.67(13) . . . . ?
B2 C2 B10 B11 102.49(10) . . . . ?
C3 C2 B10 B2 106.60(12) . . . . ?
C1 C2 B10 B2 -38.58(9) . . . . ?
B9 C2 B10 B2 -141.80(10) . . . . ?
B5 C2 B10 B2 -105.16(10) . . . . ?
C3 C2 B10 B9 -111.60(12) . . . . ?
C1 C2 B10 B9 103.22(10) . . . . ?
B5 C2 B10 B9 36.63(9) . . . . ?
B2 C2 B10 B9 141.80(10) . . . . ?
C3 C2 B10 B6 146.23(11) . . . . ?
C1 C2 B10 B6 1.05(13) . . . . ?
B9 C2 B10 B6 -102.17(11) . . . . ?
B5 C2 B10 B6 -65.53(12) . . . . ?
B2 C2 B10 B6 39.63(10) . . . . ?
C1 B2 B10 C2 35.43(8) . . . . ?
B6 B2 B10 C2 134.63(11) . . . . ?
B3 B2 B10 C2 96.64(10) . . . . ?
C1 B2 B10 B11 -61.69(12) . . . . ?
C2 B2 B10 B11 -97.12(11) . . . . ?
B6 B2 B10 B11 37.51(10) . . . . ?
B3 B2 B10 B11 -0.49(13) . . . . ?
C1 B2 B10 B9 1.67(12) . . . . ?
C2 B2 B10 B9 -33.77(9) . . . . ?
B6 B2 B10 B9 100.87(11) . . . . ?
B3 B2 B10 B9 62.87(12) . . . . ?
C1 B2 B10 B6 -99.20(10) . . . . ?
C2 B2 B10 B6 -134.63(11) . . . . ?
B3 B2 B10 B6 -38.00(10) . . . . ?
B11 B9 B10 C2 -134.97(10) . . . . ?
B8 B9 B10 C2 -97.43(10) . . . . ?
B5 B9 B10 C2 -33.87(8) . . . . ?
C2 B9 B10 B11 134.97(10) . . . . ?
B8 B9 B10 B11 37.54(9) . . . . ?
B5 B9 B10 B11 101.09(10) . . . . ?
C2 B9 B10 B2 34.16(9) . . . . ?
B11 B9 B10 B2 -100.81(11) . . . . ?
B8 B9 B10 B2 -63.27(12) . . . . ?
B5 B9 B10 B2 0.28(12) . . . . ?
C2 B9 B10 B6 97.40(10) . . . . ?
B11 B9 B10 B6 -37.56(10) . . . . ?
B8 B9 B10 B6 -0.02(13) . . . . ?
B5 B9 B10 B6 63.53(12) . . . . ?
B2 B6 B10 C2 -39.54(9) . . . . ?
B3 B6 B10 C2 -1.30(13) . . . . ?
B11 B6 B10 C2 98.75(11) . . . . ?
B7 B6 B10 C2 61.71(12) . . . . ?
B2 B6 B10 B11 -138.29(11) . . . . ?
B3 B6 B10 B11 -100.04(12) . . . . ?
B7 B6 B10 B11 -37.04(10) . . . . ?
B3 B6 B10 B2 38.24(10) . . . . ?
B11 B6 B10 B2 138.29(11) . . . . ?
B7 B6 B10 B2 101.25(11) . . . . ?
B2 B6 B10 B9 -100.97(10) . . . . ?
B3 B6 B10 B9 -62.73(13) . . . . ?
B11 B6 B10 B9 37.32(10) . . . . ?
B7 B6 B10 B9 0.28(13) . . . . ?
C2 B9 B11 B10 -38.87(9) . . . . ?
B8 B9 B11 B10 -138.45(10) . . . . ?
B5 B9 B11 B10 -101.07(10) . . . . ?
C2 B9 B11 B7 62.30(13) . . . . ?
B8 B9 B11 B7 -37.28(10) . . . . ?
B10 B9 B11 B7 101.17(11) . . . . ?
B5 B9 B11 B7 0.10(14) . . . . ?
C2 B9 B11 B6 -1.41(14) . . . . ?
B8 B9 B11 B6 -100.99(11) . . . . ?
B10 B9 B11 B6 37.46(10) . . . . ?
B5 B9 B11 B6 -63.61(13) . . . . ?
C2 B9 B11 B8 99.58(10) . . . . ?
B10 B9 B11 B8 138.45(10) . . . . ?
B5 B9 B11 B8 37.38(10) . . . . ?
C2 B10 B11 B9 38.69(9) . . . . ?
B2 B10 B11 B9 101.03(10) . . . . ?
B6 B10 B11 B9 138.25(11) . . . . ?
C2 B10 B11 B7 -62.13(12) . . . . ?
B2 B10 B11 B7 0.21(14) . . . . ?
B9 B10 B11 B7 -100.82(12) . . . . ?
B6 B10 B11 B7 37.42(10) . . . . ?
C2 B10 B11 B6 -99.55(10) . . . . ?
B2 B10 B11 B6 -37.21(10) . . . . ?
B9 B10 B11 B6 -138.25(11) . . . . ?
C2 B10 B11 B8 1.54(12) . . . . ?
B2 B10 B11 B8 63.89(12) . . . . ?
B9 B10 B11 B8 -37.15(9) . . . . ?
B6 B10 B11 B8 101.10(11) . . . . ?
B3 B7 B11 B9 -63.66(14) . . . . ?
B4 B7 B11 B9 -0.35(14) . . . . ?
B8 B7 B11 B9 37.16(10) . . . . ?
B6 B7 B11 B9 -101.19(11) . . . . ?
B3 B7 B11 B10 0.15(14) . . . . ?
B4 B7 B11 B10 63.45(14) . . . . ?
B8 B7 B11 B10 100.96(11) . . . . ?
B6 B7 B11 B10 -37.39(10) . . . . ?
B3 B7 B11 B6 37.53(10) . . . . ?
B4 B7 B11 B6 100.84(11) . . . . ?
B8 B7 B11 B6 138.35(10) . . . . ?
B3 B7 B11 B8 -100.82(11) . . . . ?
B4 B7 B11 B8 -37.51(10) . . . . ?
B6 B7 B11 B8 -138.35(10) . . . . ?
B2 B6 B11 B9 -0.32(14) . . . . ?
B3 B6 B11 B9 63.29(13) . . . . ?
B10 B6 B11 B9 -37.53(10) . . . . ?
B7 B6 B11 B9 100.78(12) . . . . ?
B2 B6 B11 B10 37.21(10) . . . . ?
B3 B6 B11 B10 100.83(11) . . . . ?
B7 B6 B11 B10 138.31(11) . . . . ?
B2 B6 B11 B7 -101.10(11) . . . . ?
B3 B6 B11 B7 -37.49(9) . . . . ?
B10 B6 B11 B7 -138.31(11) . . . . ?
B2 B6 B11 B8 -63.72(13) . . . . ?
B3 B6 B11 B8 -0.11(13) . . . . ?
B10 B6 B11 B8 -100.94(11) . . . . ?
B7 B6 B11 B8 37.38(10) . . . . ?
B4 B8 B11 B9 -100.91(10) . . . . ?
B5 B8 B11 B9 -37.35(9) . . . . ?
B7 B8 B11 B9 -138.39(10) . . . . ?
B4 B8 B11 B10 -63.58(12) . . . . ?
B9 B8 B11 B10 37.34(9) . . . . ?
B5 B8 B11 B10 -0.01(13) . . . . ?
B7 B8 B11 B10 -101.06(11) . . . . ?
B4 B8 B11 B7 37.48(9) . . . . ?
B9 B8 B11 B7 138.39(10) . . . . ?
B5 B8 B11 B7 101.04(11) . . . . ?
B4 B8 B11 B6 0.08(13) . . . . ?
B9 B8 B11 B6 100.99(11) . . . . ?
B5 B8 B11 B6 63.64(12) . . . . ?
B7 B8 B11 B6 -37.40(9) . . . . ?
